data_4024015
loop_
_publ_author_name
'Devarajulu Sureshkumar'
'Venkataraman Ganesh'
'Srinivasan Chandrasekaran'

_publ_contact_author_address
; 
Department of Organic Chemistry
Indian Institute of Science
Bangaloe 560012, Karnataka
India
;
_publ_contact_author_email scn@orgchem.iisc.ernet.in
_publ_contact_author_fax '+91 80 23602423'
_publ_contact_author_name 'Prof. Srinivasan Chandrasekaran'
_publ_contact_author_phone '+91 80 22932404'
_publ_section_title
;
 Conformationally Locked Bridged Bicyclic Diselenides: Synthesis,
 Structure, Se&#x00B7;&#x00B7;&#x00B7;O Interaction, and Theoretical Studies
;
_journal_name_full 'Journal of Organic Chemistry'
_journal_page_first 5313
_journal_page_last 5319
_journal_paper_doi 10.1021/jo070705k
_journal_volume 72
_journal_year 2007
_chemical_formula_moiety 'C21 H34 N O4 S Se2 Si'
_chemical_formula_sum 'C21 H34 N O4 S Se2 Si'
_chemical_formula_weight 582.56
_chemical_melting_point 429.15
_chemical_name_common 'locked bridged bicyclic diselenide'
_chemical_name_systematic
;
 ?
;
_space_group_IT_number 2
_symmetry_cell_setting triclinic
_symmetry_space_group_name_Hall '-P 1'
_symmetry_space_group_name_H-M 'P -1'
_atom_sites_solution_hydrogens geom
_atom_sites_solution_primary direct
_atom_sites_solution_secondary difmap
_audit_creation_method SHELXL-97
_cell_angle_alpha 105.316(3)
_cell_angle_beta 90.727(3)
_cell_angle_gamma 97.353(3)
_cell_formula_units_Z 2
_cell_length_a 7.4659(14)
_cell_length_b 10.0299(19)
_cell_length_c 18.094(3)
_cell_measurement_temperature 296(2)
_cell_measurement_theta_max 25.00
_cell_measurement_theta_min 2.13
_cell_volume 1294.6(4)
_computing_cell_refinement SMART
_computing_data_collection 'SMART (Bruker, 1998)'
_computing_data_reduction 'SAINT (Bruker, 1998)'
_computing_molecular_graphics 'Ortep-3 for Windows (Farrugia, 1997) and CAMERON (Watkin et al., 1993)'
_computing_publication_material 'PLATON (Spek, 2003)'
_computing_structure_refinement 'SHELXL-97 (Sheldrick, 1997)'
_computing_structure_solution 'SIR92 (Altomare et al., 1993)'
_diffrn_ambient_temperature 296(2)
_diffrn_measured_fraction_theta_full 0.998
_diffrn_measured_fraction_theta_max 0.998
_diffrn_measurement_device_type 'Bruker SMART CCD area detector'
_diffrn_measurement_method '\f and \w scans'
_diffrn_radiation_monochromator graphite
_diffrn_radiation_source 'fine-focus sealed tube'
_diffrn_radiation_type MoK\a
_diffrn_radiation_wavelength 0.71073
_diffrn_reflns_av_R_equivalents 0.0355
_diffrn_reflns_av_sigmaI/netI 0.0458
_diffrn_reflns_limit_h_max 8
_diffrn_reflns_limit_h_min -8
_diffrn_reflns_limit_k_max 11
_diffrn_reflns_limit_k_min -11
_diffrn_reflns_limit_l_max 21
_diffrn_reflns_limit_l_min -21
_diffrn_reflns_number 12505
_diffrn_reflns_theta_full 25.00
_diffrn_reflns_theta_max 25.00
_diffrn_reflns_theta_min 2.13
_exptl_absorpt_coefficient_mu 3.009
_exptl_absorpt_correction_T_max 0.8401
_exptl_absorpt_correction_T_min 0.4190
_exptl_absorpt_correction_type multi-scan
_exptl_absorpt_process_details '(SADABS; Sheldrick, 1997)'
_exptl_crystal_colour red
_exptl_crystal_density_diffrn 1.495
_exptl_crystal_density_method 'not measured'
_exptl_crystal_description block
_exptl_crystal_F_000 594
_exptl_crystal_size_max 0.35
_exptl_crystal_size_mid 0.10
_exptl_crystal_size_min 0.06
_refine_diff_density_max 0.532
_refine_diff_density_min -0.387
_refine_diff_density_rms 0.077
_refine_ls_extinction_method none
_refine_ls_goodness_of_fit_ref 1.006
_refine_ls_hydrogen_treatment refall
_refine_ls_matrix_type full
_refine_ls_number_parameters 286
_refine_ls_number_reflns 4530
_refine_ls_number_restraints 0
_refine_ls_restrained_S_all 1.006
_refine_ls_R_factor_all 0.0792
_refine_ls_R_factor_gt 0.0482
_refine_ls_shift/su_max 0.000
_refine_ls_shift/su_mean 0.000
_refine_ls_structure_factor_coef Fsqd
_refine_ls_weighting_details 'calc w=1/[\s^2^(Fo^2^)+(0.0667P)^2^+0.0000P] where P=(Fo^2^+2Fc^2^)/3'
_refine_ls_weighting_scheme calc
_refine_ls_wR_factor_gt 0.1115
_refine_ls_wR_factor_ref 0.1219
_reflns_number_gt 3095
_reflns_number_total 4530
_reflns_threshold_expression I>2sigma(I)
_cod_data_source_file jo070705ksi20070405_075852_05.cif
_cod_data_source_block compound16
_cod_depositor_comments
;
The following automatic conversions were performed:
'_symmetry_cell_setting' value 'Triclinic' changed to 'triclinic'
according to '/home/saulius/struct/CIF-dictionaries/cif_core.dic'
dictionary named 'cif_core.dic' version 2.4.1 from 2010-06-29.

Automatic conversion script
Id: cif_fix_enum 1527 2010-12-29 10:47:43Z saulius 

The following automatic conversions were performed:

'_chemical_melting_point' value '156 deg' was changed to '429.15' -
it was converted from degrees Celsius(C) to Kelvins(K).

Automatic conversion script
Id: cif_fix_values 1646 2011-03-28 12:23:43Z adriana 
;
_cod_database_code 4024015

loop_
_symmetry_equiv_pos_as_xyz
'x, y, z'
'-x, -y, -z'

loop_
_atom_site_label
_atom_site_type_symbol
_atom_site_fract_x
_atom_site_fract_y
_atom_site_fract_z
_atom_site_U_iso_or_equiv
_atom_site_adp_type
_atom_site_occupancy
_atom_site_symmetry_multiplicity
_atom_site_calc_flag
_atom_site_refinement_flags
_atom_site_disorder_assembly
_atom_site_disorder_group
Se1 Se 0.42462(6) -0.03127(7) 0.18882(3) 0.0713(2) Uani 1 1 d . . .
Se2 Se 0.29024(6) -0.15936(6) 0.27177(3) 0.0704(2) Uani 1 1 d . . .
S003 S 0.77123(12) -0.17907(10) 0.48022(5) 0.0377(3) Uani 1 1 d . . .
Si1B Si 0.8484(4) 0.3082(3) 0.10449(14) 0.0519(7) Uani 0.50 1 d P . .
O3 O 0.5940(3) -0.2443(3) 0.48857(16) 0.0499(7) Uani 1 1 d . . .
O1 O 0.9127(4) 0.0717(3) 0.31421(16) 0.0504(7) Uani 1 1 d . . .
H1O H 1.0011 0.0324 0.3175 0.076 Uiso 1 1 calc R . .
O4 O 0.8673(4) -0.0821(3) 0.54576(14) 0.0455(7) Uani 1 1 d . . .
N1 N 0.7560(4) -0.0941(3) 0.41659(18) 0.0395(8) Uani 1 1 d . . .
H1N H 0.8178 -0.0130 0.4233 0.047 Uiso 1 1 calc R . .
O2 O 0.7819(6) 0.1554(4) 0.1352(2) 0.1019(14) Uani 1 1 d . . .
C6 C 0.7383(5) -0.1579(4) 0.2732(2) 0.0397(10) Uani 1 1 d . . .
H6A H 0.8492 -0.1972 0.2767 0.048 Uiso 1 1 calc R . .
H6B H 0.6645 -0.2201 0.2303 0.048 Uiso 1 1 calc R . .
C1 C 0.7858(5) -0.0175(4) 0.2560(2) 0.0367(9) Uani 1 1 d . . .
C9 C 0.9043(5) -0.3123(4) 0.4433(2) 0.0356(9) Uani 1 1 d . . .
C3 C 0.5426(6) 0.0762(4) 0.3446(2) 0.0490(11) Uani 1 1 d . . .
H3A H 0.6347 0.1243 0.3843 0.059 Uiso 1 1 calc R . .
H3B H 0.4421 0.1299 0.3499 0.059 Uiso 1 1 calc R . .
C5 C 0.6369(5) -0.1543(4) 0.3471(2) 0.0367(9) Uani 1 1 d . . .
H5 H 0.5884 -0.2502 0.3463 0.044 Uiso 1 1 calc R . .
C12 C 1.1209(6) -0.5177(4) 0.3853(2) 0.0462(10) Uani 1 1 d . . .
C2 C 0.6194(5) 0.0623(4) 0.2659(2) 0.0424(10) Uani 1 1 d . . .
H2 H 0.6570 0.1561 0.2600 0.051 Uiso 1 1 calc R . .
C10 C 0.8290(6) -0.4495(4) 0.4188(3) 0.0503(11) Uani 1 1 d . . .
H10 H 0.7054 -0.4740 0.4217 0.060 Uiso 1 1 calc R . .
C7 C 0.8657(5) -0.0355(5) 0.1777(2) 0.0490(11) Uani 1 1 d . . .
H7A H 0.9670 -0.0876 0.1763 0.059 Uiso 1 1 calc R . .
H7B H 0.7752 -0.0922 0.1395 0.059 Uiso 1 1 calc R . .
C14 C 1.0882(5) -0.2766(4) 0.4401(3) 0.0515(11) Uani 1 1 d . . .
H14 H 1.1407 -0.1840 0.4574 0.062 Uiso 1 1 calc R . .
C13 C 1.1923(6) -0.3793(5) 0.4110(3) 0.0557(12) Uani 1 1 d . . .
H13 H 1.3160 -0.3546 0.4086 0.067 Uiso 1 1 calc R . .
C15 C 1.2407(6) -0.6286(5) 0.3539(3) 0.0652(13) Uani 1 1 d . . .
H15A H 1.1754 -0.7190 0.3506 0.098 Uiso 1 1 calc R . .
H15B H 1.3465 -0.6131 0.3873 0.098 Uiso 1 1 calc R . .
H15C H 1.2760 -0.6239 0.3037 0.098 Uiso 1 1 calc R . .
C4 C 0.4790(5) -0.0689(4) 0.3529(2) 0.0454(10) Uani 1 1 d . . .
H4 H 0.4267 -0.0606 0.4031 0.055 Uiso 1 1 calc R . .
C11 C 0.9370(6) -0.5510(4) 0.3901(3) 0.0534(12) Uani 1 1 d . . .
H11 H 0.8849 -0.6438 0.3736 0.064 Uiso 1 1 calc R . .
C8 C 0.9297(7) 0.0949(6) 0.1544(3) 0.0734(15) Uani 1 1 d . . .
H8A H 1.0023 0.1610 0.1963 0.088 Uiso 1 1 calc R . .
H8B H 1.0049 0.0727 0.1107 0.088 Uiso 1 1 calc R . .
C16 C 0.683(2) 0.3960(10) 0.1180(5) 0.236(8) Uani 1 1 d . . .
C19 C 0.8920(10) 0.2255(8) -0.0025(3) 0.118(3) Uani 1 1 d . . .
H19A H 0.8864 0.2797 -0.0394 0.142 Uiso 1 1 calc R . .
H19B H 0.9567 0.1452 -0.0161 0.142 Uiso 1 1 calc R . .
C20 C 0.4780(10) 0.2311(11) 0.0479(5) 0.163(4) Uani 1 1 d . . .
H20A H 0.4093 0.2367 0.0928 0.244 Uiso 1 1 calc R . .
H20B H 0.4371 0.1449 0.0102 0.244 Uiso 1 1 calc R . .
H20C H 0.4618 0.3080 0.0273 0.244 Uiso 1 1 calc R . .
C18 C 0.6028(13) 0.4318(7) 0.1969(4) 0.143(3) Uani 1 1 d . . .
H18A H 0.5554 0.3472 0.2094 0.214 Uiso 1 1 calc R . .
H18B H 0.5073 0.4871 0.1962 0.214 Uiso 1 1 calc R . .
H18C H 0.6953 0.4834 0.2347 0.214 Uiso 1 1 calc R . .
C17 C 0.6804(14) 0.5159(7) 0.0818(4) 0.144(3) Uani 1 1 d . . .
H17A H 0.7849 0.5838 0.1002 0.216 Uiso 1 1 calc R . .
H17B H 0.5730 0.5584 0.0952 0.216 Uiso 1 1 calc R . .
H17C H 0.6816 0.4813 0.0270 0.216 Uiso 1 1 calc R . .
C21 C 1.0119(13) 0.4443(8) 0.1578(5) 0.154(3) Uani 1 1 d . . .
H21A H 1.0487 0.5075 0.1275 0.231 Uiso 1 1 calc R . .
H21B H 1.1149 0.4057 0.1711 0.231 Uiso 1 1 calc R . .
H21C H 0.9606 0.4937 0.2038 0.231 Uiso 1 1 calc R . .
Si1A Si 0.7238(5) 0.2383(4) 0.07389(18) 0.0770(9) Uani 0.50 1 d P . .

loop_
_atom_site_aniso_label
_atom_site_aniso_U_11
_atom_site_aniso_U_22
_atom_site_aniso_U_33
_atom_site_aniso_U_23
_atom_site_aniso_U_13
_atom_site_aniso_U_12
Se1 0.0419(3) 0.1269(5) 0.0528(3) 0.0326(3) -0.0076(2) 0.0222(3)
Se2 0.0297(3) 0.1134(5) 0.0680(4) 0.0274(3) -0.0101(2) 0.0039(3)
S003 0.0284(5) 0.0450(6) 0.0395(6) 0.0115(5) -0.0003(4) 0.0040(4)
Si1B 0.0527(16) 0.0582(17) 0.0423(14) 0.0153(13) -0.0006(12) -0.0055(14)
O3 0.0318(15) 0.0621(19) 0.0553(18) 0.0180(15) 0.0059(13) -0.0004(14)
O1 0.0383(17) 0.0538(18) 0.0565(18) 0.0133(15) -0.0098(14) 0.0014(14)
O4 0.0413(15) 0.0505(17) 0.0414(16) 0.0076(13) -0.0021(12) 0.0043(13)
N1 0.0370(18) 0.0360(19) 0.0454(19) 0.0122(15) -0.0082(15) 0.0029(15)
O2 0.127(3) 0.134(3) 0.090(3) 0.076(3) 0.057(3) 0.084(3)
C6 0.033(2) 0.040(2) 0.044(2) 0.0029(19) -0.0011(17) 0.0142(18)
C1 0.029(2) 0.042(2) 0.036(2) 0.0019(18) -0.0027(16) 0.0107(17)
C9 0.031(2) 0.036(2) 0.041(2) 0.0131(18) -0.0002(17) 0.0040(17)
C3 0.046(3) 0.058(3) 0.050(3) 0.017(2) 0.006(2) 0.029(2)
C5 0.030(2) 0.038(2) 0.041(2) 0.0093(18) -0.0053(17) 0.0064(17)
C12 0.046(3) 0.047(3) 0.050(2) 0.018(2) -0.002(2) 0.012(2)
C2 0.040(2) 0.049(3) 0.043(2) 0.014(2) -0.0005(19) 0.0184(19)
C10 0.033(2) 0.047(3) 0.068(3) 0.012(2) -0.005(2) 0.001(2)
C7 0.033(2) 0.069(3) 0.051(3) 0.020(2) 0.0090(19) 0.021(2)
C14 0.034(2) 0.036(2) 0.082(3) 0.012(2) 0.004(2) -0.0001(19)
C13 0.031(2) 0.048(3) 0.086(3) 0.015(2) 0.008(2) 0.004(2)
C15 0.063(3) 0.053(3) 0.084(3) 0.017(3) 0.004(3) 0.024(2)
C4 0.032(2) 0.066(3) 0.039(2) 0.011(2) -0.0002(18) 0.015(2)
C11 0.050(3) 0.033(2) 0.070(3) 0.006(2) -0.004(2) -0.005(2)
C8 0.075(4) 0.091(4) 0.066(3) 0.037(3) 0.018(3) 0.019(3)
C16 0.51(2) 0.141(8) 0.125(7) 0.090(6) 0.174(11) 0.179(12)
C19 0.160(7) 0.153(6) 0.071(4) 0.054(4) 0.055(4) 0.074(5)
C20 0.083(5) 0.282(12) 0.149(7) 0.110(8) -0.025(5) 0.013(6)
C18 0.238(10) 0.107(5) 0.102(5) 0.032(5) 0.079(6) 0.079(6)
C17 0.256(11) 0.083(5) 0.115(6) 0.053(4) 0.031(6) 0.046(6)
C21 0.186(9) 0.114(6) 0.135(7) 0.020(5) -0.035(6) -0.049(6)
Si1A 0.096(3) 0.080(2) 0.066(2) 0.0317(18) 0.0144(19) 0.027(2)

loop_
_atom_type_symbol
_atom_type_description
_atom_type_scat_dispersion_real
_atom_type_scat_dispersion_imag
_atom_type_scat_source
C C 0.0033 0.0016 'International Tables Vol C Tables 4.2.6.8 and 6.1.1.4'
H H 0.0000 0.0000 'International Tables Vol C Tables 4.2.6.8 and 6.1.1.4'
N N 0.0061 0.0033 'International Tables Vol C Tables 4.2.6.8 and 6.1.1.4'
O O 0.0106 0.0060 'International Tables Vol C Tables 4.2.6.8 and 6.1.1.4'
Si Si 0.0817 0.0704 'International Tables Vol C Tables 4.2.6.8 and 6.1.1.4'
S S 0.1246 0.1234 'International Tables Vol C Tables 4.2.6.8 and 6.1.1.4'
Se Se -0.0929 2.2259 'International Tables Vol C Tables 4.2.6.8 and 6.1.1.4'

loop_
_geom_angle_atom_site_label_1
_geom_angle_atom_site_label_2
_geom_angle_atom_site_label_3
_geom_angle
_geom_angle_site_symmetry_1
_geom_angle_site_symmetry_3
_geom_angle_publ_flag
C2 Se1 Se2 91.50(12) . . ?
C4 Se2 Se1 91.26(13) . . ?
O3 S003 O4 119.14(17) . . ?
O3 S003 N1 107.65(17) . . ?
O4 S003 N1 106.08(16) . . ?
O3 S003 C9 107.56(18) . . ?
O4 S003 C9 108.44(17) . . ?
N1 S003 C9 107.46(17) . . ?
Si1A Si1B C16 72.0(6) . . ?
Si1A Si1B C21 167.9(5) . . ?
C16 Si1B C21 95.9(6) . . ?
Si1A Si1B O2 63.9(2) . . ?
C16 Si1B O2 106.6(4) . . ?
C21 Si1B O2 121.6(3) . . ?
Si1A Si1B C19 69.2(3) . . ?
C16 Si1B C19 114.9(4) . . ?
C21 Si1B C19 117.6(4) . . ?
O2 Si1B C19 100.5(3) . . ?
C1 O1 H1O 109.5 . . ?
C5 N1 S003 120.5(3) . . ?
C5 N1 H1N 119.7 . . ?
S003 N1 H1N 119.7 . . ?
C8 O2 Si1A 139.8(4) . . ?
C8 O2 Si1B 113.0(4) . . ?
Si1A O2 Si1B 38.38(16) . . ?
C1 C6 C5 115.4(3) . . ?
C1 C6 H6A 108.4 . . ?
C5 C6 H6A 108.4 . . ?
C1 C6 H6B 108.4 . . ?
C5 C6 H6B 108.4 . . ?
H6A C6 H6B 107.5 . . ?
O1 C1 C6 109.8(3) . . ?
O1 C1 C7 109.8(3) . . ?
C6 C1 C7 110.8(3) . . ?
O1 C1 C2 102.4(3) . . ?
C6 C1 C2 110.2(3) . . ?
C7 C1 C2 113.6(3) . . ?
C10 C9 C14 119.9(4) . . ?
C10 C9 S003 121.4(3) . . ?
C14 C9 S003 118.7(3) . . ?
C4 C3 C2 108.6(3) . . ?
C4 C3 H3A 110.0 . . ?
C2 C3 H3A 110.0 . . ?
C4 C3 H3B 110.0 . . ?
C2 C3 H3B 110.0 . . ?
H3A C3 H3B 108.3 . . ?
N1 C5 C4 107.8(3) . . ?
N1 C5 C6 112.2(3) . . ?
C4 C5 C6 111.6(3) . . ?
N1 C5 H5 108.4 . . ?
C4 C5 H5 108.4 . . ?
C6 C5 H5 108.4 . . ?
C13 C12 C11 117.3(4) . . ?
C13 C12 C15 121.0(4) . . ?
C11 C12 C15 121.7(4) . . ?
C3 C2 C1 111.8(3) . . ?
C3 C2 Se1 107.7(3) . . ?
C1 C2 Se1 111.7(3) . . ?
C3 C2 H2 108.5 . . ?
C1 C2 H2 108.5 . . ?
Se1 C2 H2 108.5 . . ?
C9 C10 C11 119.8(4) . . ?
C9 C10 H10 120.1 . . ?
C11 C10 H10 120.1 . . ?
C8 C7 C1 117.1(4) . . ?
C8 C7 H7A 108.0 . . ?
C1 C7 H7A 108.0 . . ?
C8 C7 H7B 108.0 . . ?
C1 C7 H7B 108.0 . . ?
H7A C7 H7B 107.3 . . ?
C13 C14 C9 119.1(4) . . ?
C13 C14 H14 120.4 . . ?
C9 C14 H14 120.4 . . ?
C14 C13 C12 122.5(4) . . ?
C14 C13 H13 118.7 . . ?
C12 C13 H13 118.7 . . ?
C12 C15 H15A 109.5 . . ?
C12 C15 H15B 109.5 . . ?
H15A C15 H15B 109.5 . . ?
C12 C15 H15C 109.5 . . ?
H15A C15 H15C 109.5 . . ?
H15B C15 H15C 109.5 . . ?
C3 C4 C5 110.9(3) . . ?
C3 C4 Se2 107.8(3) . . ?
C5 C4 Se2 111.1(3) . . ?
C3 C4 H4 109.0 . . ?
C5 C4 H4 109.0 . . ?
Se2 C4 H4 109.0 . . ?
C10 C11 C12 121.4(4) . . ?
C10 C11 H11 119.3 . . ?
C12 C11 H11 119.3 . . ?
O2 C8 C7 110.6(4) . . ?
O2 C8 H8A 109.5 . . ?
C7 C8 H8A 109.5 . . ?
O2 C8 H8B 109.5 . . ?
C7 C8 H8B 109.5 . . ?
H8A C8 H8B 108.1 . . ?
C17 C16 C18 110.0(7) . . ?
C17 C16 Si1B 119.4(8) . . ?
C18 C16 Si1B 119.6(8) . . ?
C17 C16 Si1A 125.8(6) . . ?
C18 C16 Si1A 122.9(6) . . ?
Si1B C16 Si1A 40.9(3) . . ?
Si1A C19 Si1B 34.43(15) . . ?
Si1A C19 H19A 119.7 . . ?
Si1B C19 H19A 119.7 . . ?
Si1A C19 H19B 119.7 . . ?
Si1B C19 H19B 119.7 . . ?
H19A C19 H19B 117.5 . . ?
Si1A C20 H20A 109.5 . . ?
Si1A C20 H20B 109.5 . . ?
H20A C20 H20B 109.5 . . ?
Si1A C20 H20C 109.5 . . ?
H20A C20 H20C 109.5 . . ?
H20B C20 H20C 109.5 . . ?
C16 C18 H18A 109.5 . . ?
C16 C18 H18B 109.5 . . ?
H18A C18 H18B 109.5 . . ?
C16 C18 H18C 109.5 . . ?
H18A C18 H18C 109.5 . . ?
H18B C18 H18C 109.5 . . ?
C16 C17 H17A 109.5 . . ?
C16 C17 H17B 109.5 . . ?
H17A C17 H17B 109.5 . . ?
C16 C17 H17C 109.5 . . ?
H17A C17 H17C 109.5 . . ?
H17B C17 H17C 109.5 . . ?
Si1B C21 H21A 109.5 . . ?
Si1B C21 H21B 109.5 . . ?
H21A C21 H21B 109.5 . . ?
Si1B C21 H21C 109.5 . . ?
H21A C21 H21C 109.5 . . ?
H21B C21 H21C 109.5 . . ?
Si1B Si1A O2 77.7(3) . . ?
Si1B Si1A C16 67.1(6) . . ?
O2 Si1A C16 111.2(4) . . ?
Si1B Si1A C19 76.4(3) . . ?
O2 Si1A C19 109.4(3) . . ?
C16 Si1A C19 116.3(5) . . ?
Si1B Si1A C20 144.6(4) . . ?
O2 Si1A C20 119.3(4) . . ?
C16 Si1A C20 77.6(7) . . ?
C19 Si1A C20 119.6(4) . . ?

loop_
_geom_bond_atom_site_label_1
_geom_bond_atom_site_label_2
_geom_bond_distance
_geom_bond_site_symmetry_2
_geom_bond_publ_flag
Se1 C2 1.962(4) . ?
Se1 Se2 2.3742(8) . ?
Se2 C4 1.970(4) . ?
S003 O3 1.427(3) . ?
S003 O4 1.434(3) . ?
S003 N1 1.614(3) . ?
S003 C9 1.762(4) . ?
Si1B Si1A 1.131(4) . ?
Si1B C16 1.590(12) . ?
Si1B C21 1.770(7) . ?
Si1B O2 1.779(5) . ?
Si1B C19 1.943(6) . ?
O1 C1 1.438(4) . ?
O1 H1O 0.8200 . ?
N1 C5 1.472(4) . ?
N1 H1N 0.8600 . ?
O2 C8 1.407(6) . ?
O2 Si1A 1.636(5) . ?
C6 C1 1.520(5) . ?
C6 C5 1.539(5) . ?
C6 H6A 0.9700 . ?
C6 H6B 0.9700 . ?
C1 C7 1.520(5) . ?
C1 C2 1.550(5) . ?
C9 C10 1.371(5) . ?
C9 C14 1.380(5) . ?
C3 C4 1.519(6) . ?
C3 C2 1.521(5) . ?
C3 H3A 0.9700 . ?
C3 H3B 0.9700 . ?
C5 C4 1.532(5) . ?
C5 H5 0.9800 . ?
C12 C13 1.375(6) . ?
C12 C11 1.381(6) . ?
C12 C15 1.514(6) . ?
C2 H2 0.9800 . ?
C10 C11 1.378(6) . ?
C10 H10 0.9300 . ?
C7 C8 1.501(6) . ?
C7 H7A 0.9700 . ?
C7 H7B 0.9700 . ?
C14 C13 1.367(6) . ?
C14 H14 0.9300 . ?
C13 H13 0.9300 . ?
C15 H15A 0.9600 . ?
C15 H15B 0.9600 . ?
C15 H15C 0.9600 . ?
C4 H4 0.9800 . ?
C11 H11 0.9300 . ?
C8 H8A 0.9700 . ?
C8 H8B 0.9700 . ?
C16 C17 1.516(10) . ?
C16 C18 1.528(9) . ?
C16 Si1A 1.641(9) . ?
C19 Si1A 1.869(7) . ?
C19 H19A 0.9700 . ?
C19 H19B 0.9700 . ?
C20 Si1A 1.876(8) . ?
C20 H20A 0.9600 . ?
C20 H20B 0.9600 . ?
C20 H20C 0.9600 . ?
C18 H18A 0.9600 . ?
C18 H18B 0.9600 . ?
C18 H18C 0.9600 . ?
C17 H17A 0.9600 . ?
C17 H17B 0.9600 . ?
C17 H17C 0.9600 . ?
C21 H21A 0.9600 . ?
C21 H21B 0.9600 . ?
C21 H21C 0.9600 . ?

loop_
_geom_torsion_atom_site_label_1
_geom_torsion_atom_site_label_2
_geom_torsion_atom_site_label_3
_geom_torsion_atom_site_label_4
_geom_torsion
_geom_torsion_site_symmetry_1
_geom_torsion_site_symmetry_2
_geom_torsion_site_symmetry_3
_geom_torsion_site_symmetry_4
_geom_torsion_publ_flag
C2 Se1 Se2 C4 0.58(16) . . . . ?
O3 S003 N1 C5 -40.3(3) . . . . ?
O4 S003 N1 C5 -168.9(3) . . . . ?
C9 S003 N1 C5 75.3(3) . . . . ?
Si1A Si1B O2 C8 143.1(4) . . . . ?
C16 Si1B O2 C8 -157.2(6) . . . . ?
C21 Si1B O2 C8 -49.2(6) . . . . ?
C19 Si1B O2 C8 82.7(4) . . . . ?
C16 Si1B O2 Si1A 59.6(5) . . . . ?
C21 Si1B O2 Si1A 167.6(5) . . . . ?
C19 Si1B O2 Si1A -60.5(3) . . . . ?
C5 C6 C1 O1 65.1(4) . . . . ?
C5 C6 C1 C7 -173.5(3) . . . . ?
C5 C6 C1 C2 -46.9(4) . . . . ?
O3 S003 C9 C10 8.2(4) . . . . ?
O4 S003 C9 C10 138.3(3) . . . . ?
N1 S003 C9 C10 -107.4(4) . . . . ?
O3 S003 C9 C14 -171.0(3) . . . . ?
O4 S003 C9 C14 -40.9(4) . . . . ?
N1 S003 C9 C14 73.3(4) . . . . ?
S003 N1 C5 C4 110.8(3) . . . . ?
S003 N1 C5 C6 -125.9(3) . . . . ?
C1 C6 C5 N1 -73.6(4) . . . . ?
C1 C6 C5 C4 47.5(4) . . . . ?
C4 C3 C2 C1 -62.0(4) . . . . ?
C4 C3 C2 Se1 61.0(3) . . . . ?
O1 C1 C2 C3 -62.4(4) . . . . ?
C6 C1 C2 C3 54.3(4) . . . . ?
C7 C1 C2 C3 179.2(4) . . . . ?
O1 C1 C2 Se1 176.8(2) . . . . ?
C6 C1 C2 Se1 -66.4(3) . . . . ?
C7 C1 C2 Se1 58.5(4) . . . . ?
Se2 Se1 C2 C3 -31.1(3) . . . . ?
Se2 Se1 C2 C1 91.9(3) . . . . ?
C14 C9 C10 C11 -1.0(6) . . . . ?
S003 C9 C10 C11 179.8(3) . . . . ?
O1 C1 C7 C8 -55.1(5) . . . . ?
C6 C1 C7 C8 -176.5(3) . . . . ?
C2 C1 C7 C8 58.9(5) . . . . ?
C10 C9 C14 C13 1.2(6) . . . . ?
S003 C9 C14 C13 -179.6(3) . . . . ?
C9 C14 C13 C12 -0.5(7) . . . . ?
C11 C12 C13 C14 -0.4(7) . . . . ?
C15 C12 C13 C14 -179.7(4) . . . . ?
C2 C3 C4 C5 61.3(4) . . . . ?
C2 C3 C4 Se2 -60.5(3) . . . . ?
N1 C5 C4 C3 69.8(4) . . . . ?
C6 C5 C4 C3 -53.8(4) . . . . ?
N1 C5 C4 Se2 -170.3(2) . . . . ?
C6 C5 C4 Se2 66.1(4) . . . . ?
Se1 Se2 C4 C3 30.1(3) . . . . ?
Se1 Se2 C4 C5 -91.6(3) . . . . ?
C9 C10 C11 C12 0.0(7) . . . . ?
C13 C12 C11 C10 0.6(7) . . . . ?
C15 C12 C11 C10 179.9(4) . . . . ?
Si1A O2 C8 C7 -143.2(5) . . . . ?
Si1B O2 C8 C7 -178.4(3) . . . . ?
C1 C7 C8 O2 -73.9(5) . . . . ?
Si1A Si1B C16 C17 -112.1(10) . . . . ?
C21 Si1B C16 C17 67.9(10) . . . . ?
O2 Si1B C16 C17 -166.7(8) . . . . ?
C19 Si1B C16 C17 -56.3(12) . . . . ?
Si1A Si1B C16 C18 107.5(10) . . . . ?
C21 Si1B C16 C18 -72.6(10) . . . . ?
O2 Si1B C16 C18 52.9(11) . . . . ?
C19 Si1B C16 C18 163.2(8) . . . . ?
C21 Si1B C16 Si1A 179.9(4) . . . . ?
O2 Si1B C16 Si1A -54.6(3) . . . . ?
C19 Si1B C16 Si1A 55.7(4) . . . . ?
C16 Si1B C19 Si1A -57.2(6) . . . . ?
C21 Si1B C19 Si1A -169.0(5) . . . . ?
O2 Si1B C19 Si1A 56.7(3) . . . . ?
C16 Si1B Si1A O2 -119.6(3) . . . . ?
C21 Si1B Si1A O2 -120.0(18) . . . . ?
C19 Si1B Si1A O2 113.8(3) . . . . ?
C21 Si1B Si1A C16 -0.4(18) . . . . ?
O2 Si1B Si1A C16 119.6(3) . . . . ?
C19 Si1B Si1A C16 -126.7(4) . . . . ?
C16 Si1B Si1A C19 126.7(4) . . . . ?
C21 Si1B Si1A C19 126.3(18) . . . . ?
O2 Si1B Si1A C19 -113.8(3) . . . . ?
C16 Si1B Si1A C20 4.3(7) . . . . ?
C21 Si1B Si1A C20 4(2) . . . . ?
O2 Si1B Si1A C20 123.9(6) . . . . ?
C19 Si1B Si1A C20 -122.4(7) . . . . ?
C8 O2 Si1A Si1B -58.8(7) . . . . ?
C8 O2 Si1A C16 -118.0(9) . . . . ?
Si1B O2 Si1A C16 -59.2(6) . . . . ?
C8 O2 Si1A C19 11.8(8) . . . . ?
Si1B O2 Si1A C19 70.6(4) . . . . ?
C8 O2 Si1A C20 154.7(7) . . . . ?
Si1B O2 Si1A C20 -146.5(5) . . . . ?
C17 C16 Si1A Si1B 95.2(13) . . . . ?
C18 C16 Si1A Si1B -98.6(13) . . . . ?
C17 C16 Si1A O2 160.9(11) . . . . ?
C18 C16 Si1A O2 -32.9(15) . . . . ?
Si1B C16 Si1A O2 65.7(4) . . . . ?
C17 C16 Si1A C19 34.8(16) . . . . ?
C18 C16 Si1A C19 -159.0(10) . . . . ?
Si1B C16 Si1A C19 -60.4(5) . . . . ?
C17 C16 Si1A C20 -82.2(13) . . . . ?
C18 C16 Si1A C20 83.9(13) . . . . ?
Si1B C16 Si1A C20 -177.4(4) . . . . ?
Si1B C19 Si1A O2 -71.4(3) . . . . ?
Si1B C19 Si1A C16 55.5(7) . . . . ?
Si1B C19 Si1A C20 145.7(5) . . . . ?
